data_7105317
loop_
_publ_author_name
'Moreau, Louis'
'Balland-Longeau, Alexia'
'Mazabraud, Philippe'
'Duch\^ene, Alain'
'Thibonnet, J\'er\^ome'

_publ_section_title
;
 Supramolecular and core-shell materials from self-assembled fibers.
;
_journal_issue 9
_journal_name_full 'Chemical communications (Cambridge, England)'
_journal_page_first 1464
_journal_page_last 1466
_journal_paper_doi 10.1039/b917279c
_journal_volume 46
_journal_year 2010
_chemical_compound_source 'synthesis as described'
_chemical_formula_moiety 'C44 H56 Cl2 Cu1 N4 O2'
_chemical_formula_sum 'C44 H56 Cl2 Cu N4 O2'
_chemical_formula_weight 807.37
_chemical_name_systematic
;
?
;
_space_group_IT_number 60
_symmetry_cell_setting orthorhombic
_symmetry_Int_Tables_number 60
_symmetry_space_group_name_Hall '-P 2n 2ab'
_symmetry_space_group_name_H-M 'P b c n'
_atom_sites_solution_hydrogens geom
_atom_sites_solution_primary direct
_atom_sites_solution_secondary difmap
_audit_conform_dict_location ftp://ftp.iucr.org/pub/cif_core.dic
_audit_conform_dict_name cif_core.dic
_audit_conform_dict_version 2.4
_audit_creation_date 2009-11-12T14:36:48-00:00
_audit_creation_method 'WinGX routine CIF_UPDATE'
_audit_update_record
;
2009-12-08 # Formatted by publCIF
;
_cell_angle_alpha 90
_cell_angle_beta 90
_cell_angle_gamma 90
_cell_formula_units_Z 8
_cell_length_a 24.2754(3)
_cell_length_b 29.7421(5)
_cell_length_c 11.8474(2)
_cell_measurement_reflns_used 49697
_cell_measurement_temperature 293(2)
_cell_measurement_theta_max 25.86
_cell_measurement_theta_min 1.08
_cell_measurement_wavelength 0.71073
_cell_volume 8553.8(2)
_computing_molecular_graphics 'Ortep-3 for Windows (Farrugia, 1997)'
_computing_publication_material 'WinGX publication routines (Farrugia, 1999)'
_computing_structure_refinement 'SHELXL-97 (Sheldrick, 1997)'
_computing_structure_solution 'SHELXS-97 (Sheldrick, 1990)'
_diffrn_ambient_temperature 293(2)
_diffrn_measured_fraction_theta_full 0.996
_diffrn_measured_fraction_theta_max 0.996
_diffrn_measurement_device_type KappaCCD
_diffrn_measurement_method 'Omega + Phi scan'
_diffrn_radiation_monochromator graphite
_diffrn_radiation_probe x-ray
_diffrn_radiation_type MoK\a
_diffrn_radiation_wavelength 0.71073
_diffrn_reflns_av_R_equivalents 0.1123
_diffrn_reflns_av_unetI/netI 0.0971
_diffrn_reflns_limit_h_max 0
_diffrn_reflns_limit_h_min -29
_diffrn_reflns_limit_k_max 0
_diffrn_reflns_limit_k_min -36
_diffrn_reflns_limit_l_max 14
_diffrn_reflns_limit_l_min 0
_diffrn_reflns_number 49697
_diffrn_reflns_theta_full 25.86
_diffrn_reflns_theta_max 25.86
_diffrn_reflns_theta_min 1.08
_diffrn_standards_number 0
_exptl_absorpt_coefficient_mu 0.675
_exptl_absorpt_correction_type none
_exptl_crystal_colour colorless
_exptl_crystal_density_diffrn 1.254
_exptl_crystal_density_method 'not measured'
_exptl_crystal_description prism
_exptl_crystal_F_000 3416
_exptl_crystal_size_max 0.3
_exptl_crystal_size_mid 0.05
_exptl_crystal_size_min 0.05
_refine_diff_density_max 0.639
_refine_diff_density_min -0.499
_refine_diff_density_rms 0.084
_refine_ls_extinction_method none
_refine_ls_goodness_of_fit_ref 1.039
_refine_ls_hydrogen_treatment constr
_refine_ls_matrix_type full
_refine_ls_number_parameters 483
_refine_ls_number_reflns 8255
_refine_ls_number_restraints 58
_refine_ls_restrained_S_all 1.051
_refine_ls_R_factor_all 0.2114
_refine_ls_R_factor_gt 0.1018
_refine_ls_shift/su_max 0.000
_refine_ls_shift/su_mean 0.000
_refine_ls_structure_factor_coef Fsqd
_refine_ls_weighting_details 'calc w=1/[\s^2^(Fo^2^)+(0.1385P)^2^+14.1984P] where P=(Fo^2^+2Fc^2^)/3'
_refine_ls_weighting_scheme calc
_refine_ls_wR_factor_gt 0.2317
_refine_ls_wR_factor_ref 0.3003
_reflns_number_gt 3873
_reflns_number_total 8272
_reflns_threshold_expression >2sigma(I)
_cod_data_source_file b917279c.txt
_cod_data_source_block lmocu
_cod_database_code 7105317

loop_
_symmetry_equiv_pos_as_xyz
'x, y, z'
'-x+1/2, -y+1/2, z+1/2'
'x+1/2, -y+1/2, -z'
'-x, y, -z+1/2'
'-x, -y, -z'
'x-1/2, y-1/2, -z-1/2'
'-x-1/2, y-1/2, z'
'x, -y, z-1/2'

loop_
_atom_site_label
_atom_site_type_symbol
_atom_site_fract_x
_atom_site_fract_y
_atom_site_fract_z
_atom_site_U_iso_or_equiv
_atom_site_adp_type
_atom_site_occupancy
_atom_site_symmetry_multiplicity
_atom_site_calc_flag
_atom_site_refinement_flags
_atom_site_disorder_assembly
_atom_site_disorder_group
C1 C 0.2906(3) 0.1801(2) 0.3680(6) 0.0668(18) Uani 1 1 d . . .
H1A H 0.2729 0.2059 0.3339 0.080 Uiso 1 1 calc R . .
H1B H 0.2691 0.1718 0.4339 0.080 Uiso 1 1 calc R . .
C2 C 0.2886(3) 0.1415(2) 0.2849(6) 0.072(2) Uani 1 1 d D . .
C3 C 0.3018(3) 0.1464(3) 0.1716(6) 0.082(2) Uani 1 1 d D . .
H3 H 0.3112 0.1746 0.1441 0.098 Uiso 1 1 calc R . .
C4 C 0.3013(3) 0.1099(3) 0.0987(7) 0.098(3) Uani 1 1 d D . .
H4 H 0.3113 0.1139 0.0236 0.118 Uiso 1 1 calc R . .
C5 C 0.2864(4) 0.0684(3) 0.1350(10) 0.112(3) Uani 1 1 d DU A .
C6 C 0.2708(4) 0.0622(3) 0.2432(9) 0.122(4) Uani 1 1 d D . .
H6 H 0.2594 0.0339 0.2672 0.146 Uiso 1 1 calc R . .
C7 C 0.2719(4) 0.0987(3) 0.3206(8) 0.100(3) Uani 1 1 d D . .
H7 H 0.2614 0.0941 0.3952 0.120 Uiso 1 1 calc R . .
C8 C 0.2852(6) 0.0292(4) 0.0581(11) 0.183(6) Uani 1 1 d DU . .
H8A H 0.2923 0.0357 -0.0172 0.220 Uiso 0.50 1 d PR A .
H8B H 0.2683 0.0008 0.0870 0.220 Uiso 0.50 1 d PR . .
C9 C 0.2807(13) -0.0072(5) 0.0646(19) 0.210(10) Uani 0.50 1 d PDU A 1
H9A H 0.2920 -0.0255 0.0054 0.252 Uiso 0.50 1 calc PR A 1
H9B H 0.2656 -0.0199 0.1294 0.252 Uiso 0.50 1 calc PR A 1
C91 C 0.3029(13) 0.0255(7) -0.0251(18) 0.210(10) Uani 0.50 1 d PDU A 2
H91A H 0.3073 -0.0029 -0.0563 0.252 Uiso 0.50 1 calc PR A 2
H91B H 0.3137 0.0508 -0.0655 0.252 Uiso 0.50 1 calc PR A 2
C10 C 0.3773(3) 0.1539(3) 0.4546(7) 0.089(3) Uani 1 1 d . . .
H10A H 0.3509 0.1318 0.4818 0.107 Uiso 1 1 calc R . .
H10B H 0.3990 0.1399 0.3957 0.107 Uiso 1 1 calc R . .
C11 C 0.4138(3) 0.1673(3) 0.5483(7) 0.091(2) Uani 1 1 d . . .
H11A H 0.4298 0.1408 0.5826 0.110 Uiso 1 1 calc R . .
H11B H 0.4435 0.1858 0.5192 0.110 Uiso 1 1 calc R . .
C12 C 0.3447(3) 0.1635(3) 0.7024(6) 0.075(2) Uani 1 1 d . . .
H12A H 0.3141 0.1543 0.6550 0.090 Uiso 1 1 calc R . .
H12B H 0.3297 0.1815 0.7636 0.090 Uiso 1 1 calc R . .
C13 C 0.3710(3) 0.1219(3) 0.7521(7) 0.083(2) Uani 1 1 d . . .
C14 C 0.3609(5) 0.0796(3) 0.7028(9) 0.116(3) Uani 1 1 d . . .
H14 H 0.3379 0.0780 0.6402 0.140 Uiso 1 1 calc R . .
C15 C 0.3835(5) 0.0413(4) 0.7430(10) 0.143(4) Uani 1 1 d D . .
H15 H 0.3751 0.0140 0.7087 0.172 Uiso 1 1 calc R . .
C16 C 0.4179(6) 0.0421(4) 0.8322(15) 0.176(6) Uani 1 1 d DU . .
C17 C 0.4281(5) 0.0839(4) 0.8860(11) 0.154(5) Uani 1 1 d D . .
H17 H 0.4511 0.0850 0.9486 0.184 Uiso 1 1 calc R . .
C18 C 0.4038(4) 0.1236(3) 0.8457(8) 0.112(3) Uani 1 1 d . . .
H18 H 0.4099 0.1508 0.8825 0.134 Uiso 1 1 calc R . .
C19 C 0.4426(8) 0.0007(4) 0.8808(16) 0.261(9) Uani 1 1 d DU . .
H19 H 0.4648 0.0054 0.9437 0.314 Uiso 1 1 calc R . .
C20 C 0.4384(7) -0.0378(4) 0.8519(17) 0.297(12) Uani 1 1 d DU . .
H20A H 0.4169 -0.0452 0.7897 0.357 Uiso 1 1 calc R . .
H20B H 0.4567 -0.0602 0.8917 0.357 Uiso 1 1 calc R . .
C21 C 0.4216(3) 0.2205(3) 0.7114(7) 0.088(2) Uani 1 1 d . . .
H21A H 0.4035 0.2258 0.7831 0.105 Uiso 1 1 calc R . .
H21B H 0.4549 0.2034 0.7259 0.105 Uiso 1 1 calc R . .
C22 C 0.4361(3) 0.2638(3) 0.6592(7) 0.086(2) Uani 1 1 d . . .
H22A H 0.4581 0.2814 0.7111 0.103 Uiso 1 1 calc R . .
H22B H 0.4576 0.2587 0.5914 0.103 Uiso 1 1 calc R . .
C23 C 0.3558(3) 0.3061(3) 0.7317(6) 0.073(2) Uani 1 1 d . . .
H23A H 0.3236 0.3223 0.7054 0.088 Uiso 1 1 calc R . .
H23B H 0.3429 0.2810 0.7767 0.088 Uiso 1 1 calc R . .
C24 C 0.3887(3) 0.3366(3) 0.8059(6) 0.077(2) Uani 1 1 d . . .
C25 C 0.4144(3) 0.3209(3) 0.9024(6) 0.088(2) Uani 1 1 d . . .
H25 H 0.4100 0.2910 0.9239 0.106 Uiso 1 1 calc R . .
C26 C 0.4468(3) 0.3495(3) 0.9674(7) 0.098(3) Uani 1 1 d D . .
H26 H 0.4633 0.3384 1.0326 0.118 Uiso 1 1 calc R . .
C27 C 0.4552(4) 0.3939(4) 0.9382(9) 0.106(3) Uani 1 1 d DU . .
C28 C 0.4278(4) 0.4097(4) 0.8444(9) 0.120(3) Uani 1 1 d D . .
H28 H 0.4316 0.4397 0.8237 0.144 Uiso 1 1 calc R . .
C29 C 0.3952(4) 0.3821(3) 0.7815(7) 0.101(3) Uani 1 1 d . . .
H29 H 0.3766 0.3940 0.7198 0.121 Uiso 1 1 calc R . .
C30 C 0.4910(4) 0.4242(4) 1.0056(11) 0.157(5) Uani 1 1 d DU . .
H30 H 0.4989 0.4518 0.9724 0.188 Uiso 1 1 calc R . .
C31 C 0.5118(5) 0.4181(5) 1.0989(12) 0.187(7) Uani 1 1 d DU . .
H31A H 0.5057 0.3913 1.1371 0.224 Uiso 1 1 calc R . .
H31B H 0.5336 0.4403 1.1313 0.224 Uiso 1 1 calc R . .
C32 C 0.3986(3) 0.3265(3) 0.5492(6) 0.083(2) Uani 1 1 d . . .
H32A H 0.3703 0.3494 0.5558 0.099 Uiso 1 1 calc R . .
H32B H 0.4335 0.3401 0.5698 0.099 Uiso 1 1 calc R . .
C33 C 0.4013(3) 0.3114(3) 0.4348(7) 0.085(2) Uani 1 1 d . . .
H33A H 0.4331 0.2919 0.4254 0.102 Uiso 1 1 calc R . .
H33B H 0.4058 0.3370 0.3851 0.102 Uiso 1 1 calc R . .
C34 C 0.3026(3) 0.3181(2) 0.3906(6) 0.0700(19) Uani 1 1 d . . .
H34A H 0.2727 0.3014 0.3557 0.084 Uiso 1 1 calc R . .
H34B H 0.2903 0.3269 0.4654 0.084 Uiso 1 1 calc R . .
C35 C 0.3123(3) 0.3600(3) 0.3227(7) 0.075(2) Uani 1 1 d D . .
C36 C 0.3169(3) 0.4026(3) 0.3726(8) 0.099(3) Uani 1 1 d D . .
H36 H 0.3110 0.4061 0.4496 0.119 Uiso 1 1 calc R . .
C37 C 0.3302(4) 0.4393(3) 0.3065(10) 0.123(4) Uani 1 1 d D . .
H37 H 0.3341 0.4672 0.3412 0.148 Uiso 1 1 calc R . .
C38 C 0.3377(4) 0.4367(4) 0.1952(11) 0.122(4) Uani 1 1 d DU . .
C39 C 0.3320(4) 0.3955(3) 0.1456(9) 0.111(3) Uani 1 1 d D . .
H39 H 0.3366 0.3928 0.0680 0.134 Uiso 1 1 calc R . .
C40 C 0.3199(4) 0.3586(3) 0.2074(7) 0.091(2) Uani 1 1 d D . .
H40 H 0.3165 0.3312 0.1706 0.109 Uiso 1 1 calc R . .
C41 C 0.3529(5) 0.4741(4) 0.1187(12) 0.199(8) Uani 1 1 d DU . .
H41 H 0.3496 0.4682 0.0419 0.239 Uiso 1 1 calc R . .
C42 C 0.3694(7) 0.5119(5) 0.1434(16) 0.311(15) Uani 1 1 d DU . .
H42A H 0.3736 0.5200 0.2187 0.373 Uiso 1 1 calc R . .
H42B H 0.3776 0.5325 0.0867 0.373 Uiso 1 1 calc R . .
C43 C 0.3603(3) 0.2609(3) 0.2961(6) 0.078(2) Uani 1 1 d . . .
H43A H 0.3259 0.2589 0.2546 0.093 Uiso 1 1 calc R . .
H43B H 0.3869 0.2766 0.2493 0.093 Uiso 1 1 calc R . .
C44 C 0.3807(3) 0.2153(3) 0.3218(6) 0.081(2) Uani 1 1 d . . .
H44A H 0.3807 0.1974 0.2534 0.098 Uiso 1 1 calc R . .
H44B H 0.4183 0.2171 0.3492 0.098 Uiso 1 1 calc R . .
N1 N 0.3466(2) 0.1937(2) 0.4061(5) 0.0668(15) Uani 1 1 d . . .
N2 N 0.3829(2) 0.1927(2) 0.6336(5) 0.0760(17) Uani 1 1 d . . .
N3 N 0.3858(2) 0.2879(2) 0.6312(5) 0.0753(17) Uani 1 1 d . . .
N4 N 0.3513(2) 0.2868(2) 0.4037(5) 0.0672(15) Uani 1 1 d . . .
O1 O 0.6590(3) 0.2202(3) 0.5508(5) 0.123(2) Uani 1 1 d . . .
H1W H 0.6266 0.2211 0.5216 0.148 Uiso 1 1 d R . .
H2W H 0.6846 0.2301 0.5096 0.148 Uiso 1 1 d R . .
O2 O 0.5000 0.2909(5) 0.2500 0.080(4) Uani 0.50 2 d SP . .
H3W H 0.5100 0.2710 0.3020 0.097 Uiso 0.50 1 d PR . .
O3 O 0.5000 0.1445(5) 0.2500 0.121(6) Uani 0.50 2 d SP . .
H4W H 0.5090 0.1644 0.2980 0.145 Uiso 0.50 1 d PR . .
Cl1 Cl 0.25444(7) 0.24256(6) 0.60281(15) 0.0736(6) Uani 1 1 d . . .
Cl2 Cl 0.53870(10) 0.22310(11) 0.4420(2) 0.1224(10) Uani 1 1 d . . .
Cu1 Cu 0.34490(3) 0.24075(3) 0.53362(6) 0.0592(4) Uani 1 1 d . . .

loop_
_atom_site_aniso_label
_atom_site_aniso_U_11
_atom_site_aniso_U_22
_atom_site_aniso_U_33
_atom_site_aniso_U_23
_atom_site_aniso_U_13
_atom_site_aniso_U_12
C1 0.060(4) 0.075(5) 0.066(4) 0.001(4) 0.001(3) -0.006(4)
C2 0.068(5) 0.070(5) 0.077(5) -0.004(4) -0.015(4) -0.004(4)
C3 0.099(6) 0.079(5) 0.067(5) 0.001(4) -0.005(4) -0.015(4)
C4 0.108(7) 0.114(8) 0.072(5) -0.037(5) -0.011(5) 0.004(6)
C5 0.126(8) 0.084(7) 0.125(8) -0.020(6) -0.047(7) 0.015(6)
C6 0.161(10) 0.069(6) 0.136(9) 0.004(6) -0.054(8) -0.025(6)
C7 0.115(7) 0.095(7) 0.090(6) 0.003(5) -0.010(5) -0.029(5)
C8 0.165(13) 0.142(9) 0.243(15) -0.092(10) -0.068(11) 0.047(10)
C9 0.20(3) 0.147(11) 0.28(2) -0.129(16) -0.02(2) 0.029(19)
C91 0.20(3) 0.147(11) 0.28(2) -0.129(16) -0.02(2) 0.029(19)
C10 0.070(5) 0.087(6) 0.110(6) -0.040(5) -0.015(5) 0.022(4)
C11 0.073(5) 0.108(6) 0.094(6) 0.009(5) 0.009(5) 0.019(5)
C12 0.068(5) 0.089(5) 0.069(4) 0.009(4) -0.003(4) 0.002(4)
C13 0.083(5) 0.085(6) 0.083(5) 0.020(5) -0.002(5) -0.001(5)
C14 0.137(9) 0.093(7) 0.118(8) 0.021(6) -0.021(6) 0.003(6)
C15 0.170(12) 0.097(8) 0.163(11) 0.020(8) -0.030(9) 0.001(8)
C16 0.135(10) 0.116(10) 0.277(18) 0.038(12) -0.057(11) 0.026(8)
C17 0.143(10) 0.150(11) 0.169(11) 0.053(10) -0.058(9) 0.015(9)
C18 0.119(8) 0.109(7) 0.106(7) 0.017(6) -0.040(6) 0.012(6)
C19 0.244(17) 0.119(10) 0.42(2) 0.073(15) -0.113(17) 0.040(13)
C20 0.201(17) 0.136(13) 0.55(3) 0.12(2) -0.05(2) 0.040(13)
C21 0.052(4) 0.119(7) 0.092(6) 0.009(5) -0.026(4) -0.005(4)
C22 0.061(5) 0.102(6) 0.095(6) -0.027(5) -0.005(4) 0.003(4)
C23 0.058(4) 0.090(5) 0.072(5) -0.005(4) -0.001(4) 0.007(4)
C24 0.076(5) 0.087(6) 0.066(5) -0.023(4) -0.006(4) 0.003(4)
C25 0.095(6) 0.100(6) 0.069(5) -0.013(5) -0.011(5) 0.006(5)
C26 0.080(6) 0.130(8) 0.085(6) -0.018(6) -0.016(5) 0.023(6)
C27 0.083(6) 0.114(8) 0.121(8) -0.040(6) -0.007(5) 0.005(6)
C28 0.134(9) 0.102(7) 0.125(8) -0.023(7) -0.016(7) 0.011(7)
C29 0.121(7) 0.092(7) 0.089(6) -0.022(5) -0.022(5) -0.002(6)
C30 0.112(9) 0.166(12) 0.192(12) -0.090(10) -0.036(8) 0.013(8)
C31 0.141(11) 0.193(13) 0.226(14) -0.110(12) -0.068(10) 0.024(10)
C32 0.071(5) 0.089(6) 0.088(6) -0.003(5) 0.020(4) -0.021(4)
C33 0.068(5) 0.094(6) 0.093(6) 0.013(5) 0.008(4) -0.004(4)
C34 0.062(4) 0.075(5) 0.073(4) 0.004(4) 0.004(3) -0.006(4)
C35 0.062(5) 0.081(6) 0.081(5) 0.017(4) 0.004(4) -0.002(4)
C36 0.116(7) 0.074(6) 0.107(7) -0.013(5) -0.002(6) 0.012(5)
C37 0.140(9) 0.046(5) 0.183(11) 0.012(7) -0.035(9) -0.008(5)
C38 0.099(7) 0.123(9) 0.143(10) 0.052(8) 0.005(7) 0.009(6)
C39 0.126(8) 0.099(7) 0.109(7) 0.029(6) 0.019(6) 0.010(6)
C40 0.106(6) 0.076(5) 0.090(6) 0.019(5) 0.003(5) 0.004(5)
C41 0.131(11) 0.141(11) 0.33(2) 0.110(12) 0.011(11) 0.022(9)
C42 0.210(18) 0.173(14) 0.55(4) 0.159(19) -0.11(2) -0.041(14)
C43 0.074(5) 0.092(6) 0.067(5) 0.010(4) 0.020(4) 0.013(4)
C44 0.080(5) 0.092(6) 0.073(5) -0.024(4) 0.016(4) -0.022(5)
N1 0.055(3) 0.076(4) 0.069(4) -0.001(3) 0.005(3) -0.006(3)
N2 0.057(3) 0.102(5) 0.069(4) 0.008(3) 0.010(3) 0.009(3)
N3 0.053(3) 0.103(5) 0.069(4) -0.017(3) 0.008(3) -0.004(3)
N4 0.044(3) 0.075(4) 0.082(4) -0.003(3) 0.009(3) -0.005(3)
O1 0.099(5) 0.181(7) 0.090(4) 0.010(4) 0.021(3) 0.000(4)
O2 0.047(7) 0.109(11) 0.085(9) 0.000 0.046(7) 0.000
O3 0.095(12) 0.062(9) 0.207(19) 0.000 0.039(12) 0.000
Cl1 0.0493(10) 0.0906(13) 0.0808(12) 0.0059(10) 0.0108(8) 0.0027(9)
Cl2 0.0800(15) 0.189(3) 0.0986(17) -0.0306(17) 0.0158(13) -0.0258(16)
Cu1 0.0459(5) 0.0732(6) 0.0586(6) -0.0011(4) 0.0007(3) -0.0007(4)

loop_
_atom_type_symbol
_atom_type_description
_atom_type_scat_dispersion_real
_atom_type_scat_dispersion_imag
_atom_type_scat_source
C C 0.0033 0.0016 'International Tables Vol C Tables 4.2.6.8 and 6.1.1.4'
H H 0 0 'International Tables Vol C Tables 4.2.6.8 and 6.1.1.4'
N N 0.0061 0.0033 'International Tables Vol C Tables 4.2.6.8 and 6.1.1.4'
O O 0.0106 0.006 'International Tables Vol C Tables 4.2.6.8 and 6.1.1.4'
Cl Cl 0.1484 0.1585 'International Tables Vol C Tables 4.2.6.8 and 6.1.1.4'
Cu Cu 0.3201 1.2651 'International Tables Vol C Tables 4.2.6.8 and 6.1.1.4'

loop_
_geom_angle_atom_site_label_1
_geom_angle_atom_site_label_2
_geom_angle_atom_site_label_3
_geom_angle
_geom_angle_site_symmetry_1
_geom_angle_site_symmetry_3
_geom_angle_publ_flag
N1 C1 C2 115.6(5) . . ?
N1 C1 H1A 108.4 . . ?
C2 C1 H1A 108.4 . . ?
N1 C1 H1B 108.4 . . ?
C2 C1 H1B 108.4 . . ?
H1A C1 H1B 107.4 . . ?
C3 C2 C7 116.9(7) . . ?
C3 C2 C1 123.0(7) . . ?
C7 C2 C1 120.1(7) . . ?
C2 C3 C4 121.3(8) . . ?
C2 C3 H3 119.4 . . ?
C4 C3 H3 119.4 . . ?
C5 C4 C3 121.1(8) . . ?
C5 C4 H4 119.4 . . ?
C3 C4 H4 119.4 . . ?
C6 C5 C4 120.1(8) . . ?
C6 C5 C8 118.1(10) . . ?
C4 C5 C8 121.8(11) . . ?
C5 C6 C7 120.3(9) . . ?
C5 C6 H6 119.9 . . ?
C7 C6 H6 119.9 . . ?
C2 C7 C6 120.3(8) . . ?
C2 C7 H7 119.9 . . ?
C6 C7 H7 119.9 . . ?
C91 C8 C9 90.2(18) . . ?
C91 C8 C5 129.3(16) . . ?
C9 C8 C5 137.8(15) . . ?
C91 C8 H8A 21.8 . . ?
C9 C8 H8A 107.0 . . ?
C5 C8 H8A 115.1 . . ?
C91 C8 H8B 112.9 . . ?
C9 C8 H8B 25.4 . . ?
C5 C8 H8B 117.6 . . ?
H8A C8 H8B 125.5 . . ?
C8 C9 H8B 66.3 . . ?
C8 C9 H9A 120.0 . . ?
H8B C9 H9A 156.6 . . ?
C8 C9 H9B 120.0 . . ?
H8B C9 H9B 59.0 . . ?
H9A C9 H9B 120.0 . . ?
C8 C91 H8A 57.7 . . ?
C8 C91 H91A 120.0 . . ?
H8A C91 H91A 147.0 . . ?
C8 C91 H91B 120.0 . . ?
H8A C91 H91B 72.3 . . ?
H91A C91 H91B 120.0 . . ?
C11 C10 N1 111.6(6) . . ?
C11 C10 H10A 109.3 . . ?
N1 C10 H10A 109.3 . . ?
C11 C10 H10B 109.3 . . ?
N1 C10 H10B 109.3 . . ?
H10A C10 H10B 108.0 . . ?
N2 C11 C10 110.5(6) . . ?
N2 C11 H11A 109.6 . . ?
C10 C11 H11A 109.6 . . ?
N2 C11 H11B 109.6 . . ?
C10 C11 H11B 109.6 . . ?
H11A C11 H11B 108.1 . . ?
N2 C12 C13 114.8(6) . . ?
N2 C12 H12A 108.6 . . ?
C13 C12 H12A 108.6 . . ?
N2 C12 H12B 108.6 . . ?
C13 C12 H12B 108.6 . . ?
H12A C12 H12B 107.5 . . ?
C18 C13 C14 118.0(8) . . ?
C18 C13 C12 122.2(8) . . ?
C14 C13 C12 119.8(8) . . ?
C15 C14 C13 122.5(10) . . ?
C15 C14 H14 118.8 . . ?
C13 C14 H14 118.8 . . ?
C16 C15 C14 120.9(11) . . ?
C16 C15 H15 119.5 . . ?
C14 C15 H15 119.5 . . ?
C15 C16 C17 118.4(10) . . ?
C15 C16 C19 122.7(12) . . ?
C17 C16 C19 118.8(12) . . ?
C18 C17 C16 120.8(11) . . ?
C18 C17 H17 119.6 . . ?
C16 C17 H17 119.6 . . ?
C13 C18 C17 119.4(10) . . ?
C13 C18 H18 120.3 . . ?
C17 C18 H18 120.3 . . ?
C20 C19 C16 130.3(13) . . ?
C20 C19 H19 114.9 . . ?
C16 C19 H19 114.9 . . ?
C19 C20 H20A 120.0 . . ?
C19 C20 H20B 120.0 . . ?
H20A C20 H20B 120.0 . . ?
C22 C21 N2 111.1(6) . . ?
C22 C21 H21A 109.4 . . ?
N2 C21 H21A 109.4 . . ?
C22 C21 H21B 109.4 . . ?
N2 C21 H21B 109.4 . . ?
H21A C21 H21B 108.0 . . ?
N3 C22 C21 109.1(6) . . ?
N3 C22 H22A 109.9 . . ?
C21 C22 H22A 109.9 . . ?
N3 C22 H22B 109.9 . . ?
C21 C22 H22B 109.9 . . ?
H22A C22 H22B 108.3 . . ?
C24 C23 N3 115.4(6) . . ?
C24 C23 H23A 108.4 . . ?
N3 C23 H23A 108.4 . . ?
C24 C23 H23B 108.4 . . ?
N3 C23 H23B 108.4 . . ?
H23A C23 H23B 107.5 . . ?
C25 C24 C29 116.8(7) . . ?
C25 C24 C23 121.3(8) . . ?
C29 C24 C23 121.9(7) . . ?
C24 C25 C26 120.2(8) . . ?
C24 C25 H25 119.9 . . ?
C26 C25 H25 119.9 . . ?
C27 C26 C25 122.1(8) . . ?
C27 C26 H26 119.0 . . ?
C25 C26 H26 119.0 . . ?
C28 C27 C26 117.3(8) . . ?
C28 C27 C30 120.5(10) . . ?
C26 C27 C30 122.2(10) . . ?
C29 C28 C27 120.9(10) . . ?
C29 C28 H28 119.5 . . ?
C27 C28 H28 119.5 . . ?
C28 C29 C24 122.6(9) . . ?
C28 C29 H29 118.7 . . ?
C24 C29 H29 118.7 . . ?
C31 C30 C27 129.3(13) . . ?
C31 C30 H30 115.3 . . ?
C27 C30 H30 115.3 . . ?
C30 C31 H31A 120.0 . . ?
C30 C31 H31B 120.0 . . ?
H31A C31 H31B 120.0 . . ?
C33 C32 N3 111.9(6) . . ?
C33 C32 H32A 109.2 . . ?
N3 C32 H32A 109.2 . . ?
C33 C32 H32B 109.2 . . ?
N3 C32 H32B 109.2 . . ?
H32A C32 H32B 107.9 . . ?
C32 C33 N4 111.0(6) . . ?
C32 C33 H33A 109.4 . . ?
N4 C33 H33A 109.4 . . ?
C32 C33 H33B 109.4 . . ?
N4 C33 H33B 109.4 . . ?
H33A C33 H33B 108.0 . . ?
C35 C34 N4 116.3(5) . . ?
C35 C34 H34A 108.2 . . ?
N4 C34 H34A 108.2 . . ?
C35 C34 H34B 108.2 . . ?
N4 C34 H34B 108.2 . . ?
H34A C34 H34B 107.4 . . ?
C40 C35 C36 115.7(7) . . ?
C40 C35 C34 121.8(7) . . ?
C36 C35 C34 122.5(7) . . ?
C37 C36 C35 119.6(9) . . ?
C37 C36 H36 120.2 . . ?
C35 C36 H36 120.2 . . ?
C38 C37 C36 123.1(10) . . ?
C38 C37 H37 118.5 . . ?
C36 C37 H37 118.5 . . ?
C37 C38 C39 117.6(9) . . ?
C37 C38 C41 126.5(12) . . ?
C39 C38 C41 115.9(11) . . ?
C40 C39 C38 121.1(10) . . ?
C40 C39 H39 119.4 . . ?
C38 C39 H39 119.4 . . ?
C39 C40 C35 122.9(9) . . ?
C39 C40 H40 118.6 . . ?
C35 C40 H40 118.6 . . ?
C42 C41 C38 128.5(14) . . ?
C42 C41 H41 115.7 . . ?
C38 C41 H41 115.7 . . ?
C41 C42 H42A 120.0 . . ?
C41 C42 H42B 120.0 . . ?
H42A C42 H42B 120.0 . . ?
C44 C43 N4 110.1(6) . . ?
C44 C43 H43A 109.6 . . ?
N4 C43 H43A 109.6 . . ?
C44 C43 H43B 109.6 . . ?
N4 C43 H43B 109.6 . . ?
H43A C43 H43B 108.2 . . ?
N1 C44 C43 111.0(6) . . ?
N1 C44 H44A 109.4 . . ?
C43 C44 H44A 109.4 . . ?
N1 C44 H44B 109.4 . . ?
C43 C44 H44B 109.4 . . ?
H44A C44 H44B 108.0 . . ?
C44 N1 C1 115.7(5) . . ?
C44 N1 C10 109.2(6) . . ?
C1 N1 C10 110.6(5) . . ?
C44 N1 Cu1 102.4(4) . . ?
C1 N1 Cu1 112.9(4) . . ?
C10 N1 Cu1 105.3(4) . . ?
C11 N2 C12 113.1(6) . . ?
C11 N2 C21 111.8(6) . . ?
C12 N2 C21 110.9(5) . . ?
C11 N2 Cu1 100.8(4) . . ?
C12 N2 Cu1 115.6(4) . . ?
C21 N2 Cu1 104.0(4) . . ?
C22 N3 C23 113.9(6) . . ?
C22 N3 C32 110.1(6) . . ?
C23 N3 C32 109.4(6) . . ?
C22 N3 Cu1 101.2(4) . . ?
C23 N3 Cu1 117.1(4) . . ?
C32 N3 Cu1 104.5(4) . . ?
C33 N4 C43 110.3(6) . . ?
C33 N4 C34 111.5(6) . . ?
C43 N4 C34 110.0(5) . . ?
C33 N4 Cu1 101.9(4) . . ?
C43 N4 Cu1 107.7(4) . . ?
C34 N4 Cu1 115.2(4) . . ?
H1W O1 H2W 115.7 . . ?
N1 Cu1 N4 84.4(2) . . ?
N1 Cu1 N3 149.3(2) . . ?
N4 Cu1 N3 86.1(2) . . ?
N1 Cu1 N2 86.6(2) . . ?
N4 Cu1 N2 148.2(2) . . ?
N3 Cu1 N2 86.3(3) . . ?
N1 Cu1 Cl1 106.91(15) . . ?
N4 Cu1 Cl1 108.39(15) . . ?
N3 Cu1 Cl1 103.77(16) . . ?
N2 Cu1 Cl1 103.44(16) . . ?

loop_
_geom_bond_atom_site_label_1
_geom_bond_atom_site_label_2
_geom_bond_distance
_geom_bond_site_symmetry_2
_geom_bond_publ_flag
C1 N1 1.489(8) . ?
C1 C2 1.512(9) . ?
C1 H1A 0.9700 . ?
C1 H1B 0.9700 . ?
C2 C3 1.387(9) . ?
C2 C7 1.404(10) . ?
C3 C4 1.388(10) . ?
C3 H3 0.9300 . ?
C4 C5 1.355(12) . ?
C4 H4 0.9300 . ?
C5 C6 1.349(13) . ?
C5 C8 1.479(8) . ?
C6 C7 1.421(11) . ?
C6 H6 0.9300 . ?
C7 H7 0.9300 . ?
C8 C91 1.082(10) . ?
C8 C9 1.091(10) . ?
C8 H8A 0.9300 . ?
C8 H8B 0.9997 . ?
C9 H8B 0.4677 . ?
C9 H9A 0.9300 . ?
C9 H9B 0.9300 . ?
C91 H8A 0.4082 . ?
C91 H91A 0.9300 . ?
C91 H91B 0.9300 . ?
C10 C11 1.476(10) . ?
C10 N1 1.511(9) . ?
C10 H10A 0.9700 . ?
C10 H10B 0.9700 . ?
C11 N2 1.467(9) . ?
C11 H11A 0.9700 . ?
C11 H11B 0.9700 . ?
C12 N2 1.509(9) . ?
C12 C13 1.512(10) . ?
C12 H12A 0.9700 . ?
C12 H12B 0.9700 . ?
C13 C18 1.365(11) . ?
C13 C14 1.410(12) . ?
C14 C15 1.350(12) . ?
C14 H14 0.9300 . ?
C15 C16 1.348(16) . ?
C15 H15 0.9300 . ?
C16 C17 1.419(16) . ?
C16 C19 1.485(8) . ?
C17 C18 1.404(13) . ?
C17 H17 0.9300 . ?
C18 H18 0.9300 . ?
C19 C20 1.199(9) . ?
C19 H19 0.9300 . ?
C20 H20A 0.9300 . ?
C20 H20B 0.9300 . ?
C21 C22 1.471(10) . ?
C21 N2 1.555(9) . ?
C21 H21A 0.9700 . ?
C21 H21B 0.9700 . ?
C22 N3 1.456(9) . ?
C22 H22A 0.9700 . ?
C22 H22B 0.9700 . ?
C23 C24 1.495(9) . ?
C23 N3 1.497(8) . ?
C23 H23A 0.9700 . ?
C23 H23B 0.9700 . ?
C24 C25 1.384(10) . ?
C24 C29 1.391(11) . ?
C25 C26 1.393(11) . ?
C25 H25 0.9300 . ?
C26 C27 1.379(13) . ?
C26 H26 0.9300 . ?
C27 C28 1.378(12) . ?
C27 C30 1.487(8) . ?
C28 C29 1.364(12) . ?
C28 H28 0.9300 . ?
C29 H29 0.9300 . ?
C30 C31 1.228(15) . ?
C30 H30 0.9300 . ?
C31 H31A 0.9300 . ?
C31 H31B 0.9300 . ?
C32 C33 1.430(10) . ?
C32 N3 1.536(9) . ?
C32 H32A 0.9700 . ?
C32 H32B 0.9700 . ?
C33 N4 1.465(9) . ?
C33 H33A 0.9700 . ?
C33 H33B 0.9700 . ?
C34 C35 1.503(9) . ?
C34 N4 1.513(8) . ?
C34 H34A 0.9700 . ?
C34 H34B 0.9700 . ?
C35 C40 1.379(10) . ?
C35 C36 1.402(10) . ?
C36 C37 1.382(12) . ?
C36 H36 0.9300 . ?
C37 C38 1.333(14) . ?
C37 H37 0.9300 . ?
C38 C39 1.365(14) . ?
C38 C41 1.482(8) . ?
C39 C40 1.351(11) . ?
C39 H39 0.9300 . ?
C40 H40 0.9300 . ?
C41 C42 1.229(5) . ?
C41 H41 0.9300 . ?
C42 H42A 0.9300 . ?
C42 H42B 0.9300 . ?
C43 C44 1.477(10) . ?
C43 N4 1.504(9) . ?
C43 H43A 0.9700 . ?
C43 H43B 0.9700 . ?
C44 N1 1.448(8) . ?
C44 H44A 0.9700 . ?
C44 H44B 0.9700 . ?
N1 Cu1 2.060(6) . ?
N2 Cu1 2.073(6) . ?
N3 Cu1 2.071(6) . ?
N4 Cu1 2.065(6) . ?
O1 H1W 0.8588 . ?
O1 H2W 0.8427 . ?
O2 H3W 0.8875 . ?
O3 H4W 0.8495 . ?
Cl1 Cu1 2.3444(18) . ?
